data_7112105
loop_
_publ_author_name
'Yan Li'
'Kartik Chandra Mondal'
'Peter Stollberg'
'Hongping Zhu'
'Herbert W. Roesky'
'Regine Herbst-Irmer'
'Dietmar Stalke'
'Heike Fliegl'

_publ_section_title
;
 Unusual formation of a N-heterocyclic germylene via homolytic cleavage of
 a C-C bond
;
_journal_name_full Chem.Commun.
_journal_page_first 3356
_journal_paper_doi 10.1039/c4cc00251b
_journal_volume 50
_journal_year 2014
_chemical_formula_moiety 'C18 H23 Cl3 N2 Si'
_chemical_formula_sum 'C18 H23 Cl3 N2 Si'
_chemical_formula_weight 401.82
_chemical_name_systematic
;
 ?
;
_space_group_crystal_system orthorhombic
_space_group_IT_number 19
_space_group_name_Hall 'P 2ac 2ab'
_space_group_name_H-M_alt 'P 21 21 21'
_symmetry_space_group_name_Hall 'P 2ac 2ab'
_symmetry_space_group_name_H-M 'P 21 21 21'
_atom_sites_solution_hydrogens geom
_audit_creation_method SHELXL-2013
_cell_angle_alpha 90
_cell_angle_beta 90
_cell_angle_gamma 90
_cell_formula_units_Z 4
_cell_length_a 9.984(2)
_cell_length_b 13.987(2)
_cell_length_c 14.110(2)
_cell_measurement_reflns_used 9906
_cell_measurement_temperature 100(2)
_cell_measurement_theta_max 28.986
_cell_measurement_theta_min 2.499
_cell_volume 1970.4(6)
_computing_cell_refinement 'SAINT V7.68A'
_computing_data_collection 'APEX2 v2012.2'
_computing_data_reduction 'SAINT V7.68A'
_computing_molecular_graphics 'XP Version 5.1'
_computing_publication_material 'XSHELL in SHELXTL-97'
_computing_structure_refinement 'SHELXL-2012 (Sheldrick, 2012)'
_computing_structure_solution 'SHELXS-2012 (Sheldrick, 2012)'
_diffrn_ambient_temperature 100(2)
_diffrn_measured_fraction_theta_full 0.999
_diffrn_measured_fraction_theta_max 0.999
_diffrn_measurement_device_type 'Smart APEX II Ultra'
_diffrn_measurement_method 'omega scans'
_diffrn_radiation_type MoK\a
_diffrn_radiation_wavelength 0.71073
_diffrn_reflns_av_R_equivalents 0.0330
_diffrn_reflns_av_unetI/netI 0.0161
_diffrn_reflns_Laue_measured_fraction_full 0.999
_diffrn_reflns_Laue_measured_fraction_max 0.999
_diffrn_reflns_limit_h_max 13
_diffrn_reflns_limit_h_min -13
_diffrn_reflns_limit_k_max 19
_diffrn_reflns_limit_k_min -19
_diffrn_reflns_limit_l_max 19
_diffrn_reflns_limit_l_min -19
_diffrn_reflns_number 55923
_diffrn_reflns_point_group_measured_fraction_full 0.999
_diffrn_reflns_point_group_measured_fraction_max 0.999
_diffrn_reflns_theta_full 25.242
_diffrn_reflns_theta_max 29.134
_diffrn_reflns_theta_min 2.050
_diffrn_source 'rotating anode'
_exptl_absorpt_coefficient_mu 0.529
_exptl_absorpt_correction_T_max 0.8621
_exptl_absorpt_correction_T_min 0.8083
_exptl_absorpt_correction_type multi-scan
_exptl_absorpt_process_details SADABS-2012/1
_exptl_crystal_colour yellow
_exptl_crystal_density_diffrn 1.355
_exptl_crystal_description plate
_exptl_crystal_F_000 840
_exptl_crystal_size_max 0.1
_exptl_crystal_size_mid 0.09
_exptl_crystal_size_min 0.05
_refine_diff_density_max 0.521
_refine_diff_density_min -0.187
_refine_diff_density_rms 0.071
_refine_ls_abs_structure_details
;
 Refined as an inversion twin.
;
_refine_ls_abs_structure_Flack 0.34(6)
_refine_ls_extinction_method none
_refine_ls_goodness_of_fit_ref 1.080
_refine_ls_hydrogen_treatment constr
_refine_ls_matrix_type full
_refine_ls_number_parameters 222
_refine_ls_number_reflns 5318
_refine_ls_number_restraints 0
_refine_ls_restrained_S_all 1.080
_refine_ls_R_factor_all 0.0334
_refine_ls_R_factor_gt 0.0322
_refine_ls_shift/su_max 0.000
_refine_ls_shift/su_mean 0.000
_refine_ls_structure_factor_coef Fsqd
_refine_ls_weighting_details 'w=1/[\s^2^(Fo^2^)+(0.0550P)^2^+0.4465P] where P=(Fo^2^+2Fc^2^)/3'
_refine_ls_weighting_scheme calc
_refine_ls_wR_factor_gt 0.0856
_refine_ls_wR_factor_ref 0.0864
_reflns_Friedel_coverage 0.774
_reflns_Friedel_fraction_full 1.000
_reflns_Friedel_fraction_max 1.000
_reflns_number_gt 5131
_reflns_number_total 5318
_reflns_threshold_expression 'I > 2\s(I)'
_cod_data_source_file c4cc00251b2.cif
_cod_data_source_block p2_a
_cod_database_code 7112105
_shelx_space_group_comment
;
The symmetry employed for this shelxl refinement is uniquely defined
by the following loop, which should always be used as a source of
symmetry information in preference to the above space-group names.
They are only intended as comments.
;
_shelxl_version_number 2013-4

loop_
_space_group_symop_operation_xyz
'x, y, z'
'-x+1/2, -y, z+1/2'
'-x, y+1/2, -z+1/2'
'x+1/2, -y+1/2, -z'

loop_
_atom_site_label
_atom_site_type_symbol
_atom_site_fract_x
_atom_site_fract_y
_atom_site_fract_z
_atom_site_U_iso_or_equiv
_atom_site_adp_type
_atom_site_occupancy
_atom_site_site_symmetry_order
_atom_site_calc_flag
_atom_site_refinement_flags_posn
_atom_site_refinement_flags_adp
Cl1 Cl 0.67351(6) 0.86966(5) 0.26962(4) 0.03129(14) Uani 1 1 d . .
Cl2 Cl 0.40956(6) 0.96537(5) 0.32703(4) 0.03138(14) Uani 1 1 d . .
Cl3 Cl 0.62253(7) 1.11445(5) 0.26947(4) 0.03527(15) Uani 1 1 d . .
Si1 Si 0.61950(6) 0.98988(4) 0.35104(4) 0.02106(13) Uani 1 1 d . .
N1 N 0.81082(19) 1.00905(13) 0.37711(12) 0.0210(4) Uani 1 1 d . .
N2 N 0.60655(18) 0.99015(13) 0.47242(11) 0.0179(3) Uani 1 1 d . .
C1 C 0.9090(2) 1.01516(17) 0.31089(16) 0.0267(4) Uani 1 1 d . .
H1 H 0.8857 1.0141 0.2456 0.032 Uiso 1 1 calc R U
C2 C 1.0407(2) 1.02278(18) 0.33615(18) 0.0286(5) Uani 1 1 d . .
H2 H 1.1084 1.0266 0.2890 0.034 Uiso 1 1 calc R U
C3 C 1.0745(2) 1.02485(18) 0.43180(18) 0.0285(5) Uani 1 1 d . .
H3 H 1.1657 1.0288 0.4505 0.034 Uiso 1 1 calc R U
C4 C 0.9747(2) 1.02119(17) 0.49909(17) 0.0249(4) Uani 1 1 d . .
H4 H 0.9957 1.0246 0.5647 0.030 Uiso 1 1 calc R U
C5 C 0.8429(2) 1.01242(15) 0.46910(15) 0.0196(4) Uani 1 1 d . .
C6 C 0.7240(2) 1.00293(16) 0.53181(14) 0.0197(4) Uani 1 1 d . .
H6A H 0.7350 0.9472 0.5744 0.024 Uiso 1 1 calc R U
H6B H 0.7138 1.0610 0.5713 0.024 Uiso 1 1 calc R U
C7 C 0.4874(2) 0.97350(15) 0.52792(14) 0.0184(4) Uani 1 1 d . .
C8 C 0.4525(2) 0.87934(15) 0.55125(14) 0.0192(4) Uani 1 1 d . .
C9 C 0.3357(2) 0.86421(17) 0.60328(15) 0.0237(4) Uani 1 1 d . .
H9 H 0.3089 0.8007 0.6179 0.028 Uiso 1 1 calc R U
C10 C 0.2581(2) 0.94010(18) 0.63401(16) 0.0256(4) Uani 1 1 d . .
H10 H 0.1785 0.9287 0.6690 0.031 Uiso 1 1 calc R U
C11 C 0.2973(2) 1.03317(18) 0.61338(16) 0.0250(4) Uani 1 1 d . .
H11 H 0.2452 1.0851 0.6363 0.030 Uiso 1 1 calc R U
C12 C 0.4117(2) 1.05185(16) 0.55964(14) 0.0216(4) Uani 1 1 d . .
C13 C 0.4505(3) 1.15465(17) 0.53691(18) 0.0269(5) Uani 1 1 d . .
H13 H 0.5366 1.1528 0.5008 0.032 Uiso 1 1 calc R U
C14 C 0.4757(3) 1.2112(2) 0.6283(2) 0.0392(6) Uani 1 1 d . .
H14A H 0.5119 1.2743 0.6124 0.059 Uiso 1 1 calc R U
H14B H 0.5401 1.1766 0.6679 0.059 Uiso 1 1 calc R U
H14C H 0.3913 1.2187 0.6629 0.059 Uiso 1 1 calc R U
C15 C 0.3459(3) 1.2040(2) 0.4739(2) 0.0420(7) Uani 1 1 d . .
H15A H 0.3792 1.2670 0.4547 0.063 Uiso 1 1 calc R U
H15B H 0.2622 1.2115 0.5093 0.063 Uiso 1 1 calc R U
H15C H 0.3296 1.1649 0.4174 0.063 Uiso 1 1 calc R U
C16 C 0.5364(2) 0.79394(16) 0.52126(16) 0.0217(4) Uani 1 1 d . .
H16 H 0.6163 0.8187 0.4863 0.026 Uiso 1 1 calc R U
C17 C 0.5870(3) 0.73755(18) 0.60701(18) 0.0311(5) Uani 1 1 d . .
H17A H 0.6525 0.6898 0.5861 0.047 Uiso 1 1 calc R U
H17B H 0.5115 0.7053 0.6378 0.047 Uiso 1 1 calc R U
H17C H 0.6295 0.7814 0.6521 0.047 Uiso 1 1 calc R U
C18 C 0.4576(3) 0.72894(18) 0.45328(19) 0.0304(5) Uani 1 1 d . .
H18A H 0.4282 0.7662 0.3982 0.046 Uiso 1 1 calc R U
H18B H 0.3791 0.7029 0.4861 0.046 Uiso 1 1 calc R U
H18C H 0.5151 0.6763 0.4322 0.046 Uiso 1 1 calc R U

loop_
_atom_site_aniso_label
_atom_site_aniso_U_11
_atom_site_aniso_U_22
_atom_site_aniso_U_33
_atom_site_aniso_U_23
_atom_site_aniso_U_13
_atom_site_aniso_U_12
Cl1 0.0334(3) 0.0370(3) 0.0235(2) -0.0083(2) 0.0024(2) -0.0024(2)
Cl2 0.0232(3) 0.0483(3) 0.0226(2) 0.0022(2) -0.00656(19) -0.0001(2)
Cl3 0.0353(3) 0.0409(3) 0.0297(3) 0.0172(2) 0.0005(2) 0.0050(3)
Si1 0.0207(3) 0.0281(3) 0.0143(2) 0.0028(2) -0.0008(2) 0.0007(2)
N1 0.0218(8) 0.0235(9) 0.0178(8) 0.0013(6) 0.0015(7) -0.0004(7)
N2 0.0149(8) 0.0242(8) 0.0147(7) 0.0012(6) 0.0002(6) -0.0012(7)
C1 0.0277(11) 0.0304(11) 0.0219(9) 0.0024(8) 0.0059(9) -0.0011(9)
C2 0.0232(10) 0.0324(12) 0.0303(11) 0.0016(10) 0.0087(9) 0.0000(9)
C3 0.0190(10) 0.0317(12) 0.0348(12) 0.0016(9) 0.0014(9) -0.0019(9)
C4 0.0214(10) 0.0273(11) 0.0260(10) 0.0015(9) -0.0018(8) -0.0024(8)
C5 0.0189(9) 0.0196(9) 0.0205(9) 0.0011(7) 0.0012(7) -0.0003(7)
C6 0.0173(9) 0.0260(10) 0.0157(8) 0.0003(7) -0.0010(7) -0.0013(8)
C7 0.0158(9) 0.0249(10) 0.0147(8) -0.0007(7) -0.0004(7) -0.0014(8)
C8 0.0189(9) 0.0214(10) 0.0174(9) -0.0009(7) -0.0012(7) -0.0011(8)
C9 0.0211(9) 0.0275(10) 0.0224(9) -0.0008(8) 0.0012(8) -0.0060(8)
C10 0.0193(10) 0.0370(12) 0.0206(10) -0.0031(9) 0.0032(8) -0.0035(9)
C11 0.0210(10) 0.0321(11) 0.0220(9) -0.0065(9) 0.0015(8) 0.0037(9)
C12 0.0218(10) 0.0234(10) 0.0195(9) -0.0010(7) -0.0031(8) 0.0009(8)
C13 0.0295(11) 0.0205(10) 0.0307(11) -0.0008(8) 0.0008(9) 0.0015(9)
C14 0.0472(16) 0.0302(12) 0.0403(15) -0.0093(11) 0.0003(12) -0.0044(11)
C15 0.0445(16) 0.0293(13) 0.0521(17) 0.0070(12) -0.0097(13) 0.0027(11)
C16 0.0208(10) 0.0207(9) 0.0235(10) 0.0003(8) 0.0013(8) -0.0005(8)
C17 0.0310(12) 0.0286(11) 0.0336(12) 0.0055(9) -0.0041(10) 0.0028(10)
C18 0.0312(12) 0.0264(12) 0.0336(12) -0.0084(9) -0.0025(10) 0.0001(9)

loop_
_atom_type_symbol
_atom_type_description
_atom_type_scat_dispersion_real
_atom_type_scat_dispersion_imag
_atom_type_scat_source
C C 0.0033 0.0016 'International Tables Vol C Tables 4.2.6.8 and 6.1.1.4'
H H 0.0000 0.0000 'International Tables Vol C Tables 4.2.6.8 and 6.1.1.4'
N N 0.0061 0.0033 'International Tables Vol C Tables 4.2.6.8 and 6.1.1.4'
Si Si 0.0817 0.0704 'International Tables Vol C Tables 4.2.6.8 and 6.1.1.4'
Cl Cl 0.1484 0.1585 'International Tables Vol C Tables 4.2.6.8 and 6.1.1.4'

loop_
_geom_angle_atom_site_label_1
_geom_angle_atom_site_label_2
_geom_angle_atom_site_label_3
_geom_angle
N2 Si1 N1 83.46(8)
N2 Si1 Cl3 123.28(7)
N1 Si1 Cl3 88.58(6)
N2 Si1 Cl1 124.39(7)
N1 Si1 Cl1 87.84(6)
Cl3 Si1 Cl1 111.20(4)
N2 Si1 Cl2 94.82(7)
N1 Si1 Cl2 177.85(6)
Cl3 Si1 Cl2 93.45(3)
Cl1 Si1 Cl2 92.08(3)
C5 N1 C1 119.5(2)
C5 N1 Si1 114.81(15)
C1 N1 Si1 125.62(15)
C7 N2 C6 111.85(15)
C7 N2 Si1 127.07(14)
C6 N2 Si1 120.99(14)
N1 C1 C2 121.4(2)
N1 C1 H1 119.3
C2 C1 H1 119.3
C1 C2 C3 119.2(2)
C1 C2 H2 120.4
C3 C2 H2 120.4
C4 C3 C2 119.5(2)
C4 C3 H3 120.2
C2 C3 H3 120.2
C3 C4 C5 118.6(2)
C3 C4 H4 120.7
C5 C4 H4 120.7
N1 C5 C4 121.7(2)
N1 C5 C6 112.52(18)
C4 C5 C6 125.72(19)
N2 C6 C5 108.20(16)
N2 C6 H6A 110.1
C5 C6 H6A 110.1
N2 C6 H6B 110.1
C5 C6 H6B 110.1
H6A C6 H6B 108.4
C8 C7 C12 121.66(19)
C8 C7 N2 118.94(18)
C12 C7 N2 119.37(19)
C9 C8 C7 118.3(2)
C9 C8 C16 119.2(2)
C7 C8 C16 122.46(19)
C10 C9 C8 121.1(2)
C10 C9 H9 119.4
C8 C9 H9 119.4
C9 C10 C11 119.7(2)
C9 C10 H10 120.2
C11 C10 H10 120.2
C10 C11 C12 121.3(2)
C10 C11 H11 119.4
C12 C11 H11 119.4
C11 C12 C7 117.9(2)
C11 C12 C13 119.9(2)
C7 C12 C13 122.2(2)
C12 C13 C14 110.6(2)
C12 C13 C15 111.9(2)
C14 C13 C15 111.6(2)
C12 C13 H13 107.5
C14 C13 H13 107.5
C15 C13 H13 107.5
C13 C14 H14A 109.5
C13 C14 H14B 109.5
H14A C14 H14B 109.5
C13 C14 H14C 109.5
H14A C14 H14C 109.5
H14B C14 H14C 109.5
C13 C15 H15A 109.5
C13 C15 H15B 109.5
H15A C15 H15B 109.5
C13 C15 H15C 109.5
H15A C15 H15C 109.5
H15B C15 H15C 109.5
C8 C16 C17 111.54(19)
C8 C16 C18 110.90(19)
C17 C16 C18 110.9(2)
C8 C16 H16 107.8
C17 C16 H16 107.8
C18 C16 H16 107.8
C16 C17 H17A 109.5
C16 C17 H17B 109.5
H17A C17 H17B 109.5
C16 C17 H17C 109.5
H17A C17 H17C 109.5
H17B C17 H17C 109.5
C16 C18 H18A 109.5
C16 C18 H18B 109.5
H18A C18 H18B 109.5
C16 C18 H18C 109.5
H18A C18 H18C 109.5
H18B C18 H18C 109.5

loop_
_geom_bond_atom_site_label_1
_geom_bond_atom_site_label_2
_geom_bond_distance
Cl1 Si1 2.1067(9)
Cl2 Si1 2.1508(9)
Cl3 Si1 2.0885(8)
Si1 N2 1.7175(17)
Si1 N1 1.964(2)
N1 C5 1.338(3)
N1 C1 1.357(3)
N2 C7 1.443(3)
N2 C6 1.452(3)
C1 C2 1.366(4)
C1 H1 0.9500
C2 C3 1.391(4)
C2 H2 0.9500
C3 C4 1.377(3)
C3 H3 0.9500
C4 C5 1.388(3)
C4 H4 0.9500
C5 C6 1.487(3)
C6 H6A 0.9900
C6 H6B 0.9900
C7 C8 1.402(3)
C7 C12 1.404(3)
C8 C9 1.395(3)
C8 C16 1.519(3)
C9 C10 1.384(3)
C9 H9 0.9500
C10 C11 1.390(4)
C10 H10 0.9500
C11 C12 1.396(3)
C11 H11 0.9500
C12 C13 1.523(3)
C13 C14 1.533(4)
C13 C15 1.535(4)
C13 H13 1.0000
C14 H14A 0.9800
C14 H14B 0.9800
C14 H14C 0.9800
C15 H15A 0.9800
C15 H15B 0.9800
C15 H15C 0.9800
C16 C17 1.530(3)
C16 C18 1.538(3)
C16 H16 1.0000
C17 H17A 0.9800
C17 H17B 0.9800
C17 H17C 0.9800
C18 H18A 0.9800
C18 H18B 0.9800
C18 H18C 0.9800

loop_
_geom_torsion_atom_site_label_1
_geom_torsion_atom_site_label_2
_geom_torsion_atom_site_label_3
_geom_torsion_atom_site_label_4
_geom_torsion
N1 Si1 N2 C7 -176.12(19)
Cl3 Si1 N2 C7 99.91(18)
Cl1 Si1 N2 C7 -93.27(18)
Cl2 Si1 N2 C7 2.58(18)
N1 Si1 N2 C6 0.29(17)
Cl3 Si1 N2 C6 -83.68(17)
Cl1 Si1 N2 C6 83.14(17)
Cl2 Si1 N2 C6 178.99(16)
C5 N1 C1 C2 1.3(3)
Si1 N1 C1 C2 -175.97(18)
N1 C1 C2 C3 -0.4(4)
C1 C2 C3 C4 -1.3(4)
C2 C3 C4 C5 2.0(4)
C1 N1 C5 C4 -0.6(3)
Si1 N1 C5 C4 177.00(17)
C1 N1 C5 C6 -178.9(2)
Si1 N1 C5 C6 -1.3(2)
C3 C4 C5 N1 -1.1(3)
C3 C4 C5 C6 177.0(2)
C7 N2 C6 C5 175.88(17)
Si1 N2 C6 C5 -1.0(2)
N1 C5 C6 N2 1.5(3)
C4 C5 C6 N2 -176.8(2)
C6 N2 C7 C8 -90.0(2)
Si1 N2 C7 C8 86.6(2)
C6 N2 C7 C12 88.0(2)
Si1 N2 C7 C12 -95.3(2)
C12 C7 C8 C9 3.3(3)
N2 C7 C8 C9 -178.73(18)
C12 C7 C8 C16 -177.28(19)
N2 C7 C8 C16 0.7(3)
C7 C8 C9 C10 -2.1(3)
C16 C8 C9 C10 178.4(2)
C8 C9 C10 C11 -0.4(3)
C9 C10 C11 C12 1.9(3)
C10 C11 C12 C7 -0.8(3)
C10 C11 C12 C13 179.0(2)
C8 C7 C12 C11 -1.8(3)
N2 C7 C12 C11 -179.81(18)
C8 C7 C12 C13 178.4(2)
N2 C7 C12 C13 0.4(3)
C11 C12 C13 C14 60.4(3)
C7 C12 C13 C14 -119.9(2)
C11 C12 C13 C15 -64.7(3)
C7 C12 C13 C15 115.1(3)
C9 C8 C16 C17 -60.7(3)
C7 C8 C16 C17 119.9(2)
C9 C8 C16 C18 63.5(3)
C7 C8 C16 C18 -115.9(2)
